data_2216086
loop_
_publ_author_name
'Lo, Yu-Lin'
'Wang, Wen-Chieh'
'Lee, Gon-Ann'
'Liu, Yen-Hsiang'

_publ_section_title
;
 Bis(\m-1<i>H</i>-benzimidazole-5,6-dicarboxylato)bis[tetraaquadicobalt(II)]
 pentahydrate
;
_journal_coeditor_code PK2050
_journal_issue 11
_journal_name_full 'Acta Crystallographica Section E'
_journal_page_first m2657
_journal_page_last m2658
_journal_paper_doi 10.1107/S1600536807048088
_journal_volume 63
_journal_year 2007
_chemical_formula_iupac '[Co2 (C9 H4 N2 O4)2 (H2 O)8], 5H2 O'
_chemical_formula_moiety 'C18 H24 Co2 N4 O16, 5(H2 O)'
_chemical_formula_sum 'C18 H34 Co2 N4 O21'
_chemical_formula_weight 760.35
_chemical_name_systematic
;
Bis(\m-1<i>H</i>-benzimidazole-5,6-dicarboxylato)bis[tetraaquadicobalt(II)]
pentahydrate
;
_space_group_IT_number 14
_symmetry_cell_setting monoclinic
_symmetry_space_group_name_Hall '-P 2ybc'
_symmetry_space_group_name_H-M 'P 1 21/c 1'
_cell_angle_alpha 90
_cell_angle_beta 99.5191(6)
_cell_angle_gamma 90
_cell_formula_units_Z 4
_cell_length_a 13.4210(2)
_cell_length_b 9.1096(2)
_cell_length_c 23.8185(4)
_cell_measurement_reflns_used 16539
_cell_measurement_temperature 200(2)
_cell_measurement_theta_max 25.35
_cell_measurement_theta_min 2.037
_cell_volume 2871.95(9)
_computing_cell_refinement 'SCALEPACK (Otwinowski & Minor 1997)'
_computing_data_collection 'COLLECT (Nonius, 2000)'
_computing_data_reduction 'DENZO-SMN (Otwinowski & Minor 1997)'
_computing_molecular_graphics 'ORTEP-3 for Windows (Farrugia, 1997)'
_computing_publication_material 'WinGX (Farrugia, 1999)'
_computing_structure_refinement 'SHELXL97 (Sheldrick, 1997)'
_computing_structure_solution 'SHELXS97 (Sheldrick, 1997)'
_diffrn_ambient_temperature 200(2)
_diffrn_measured_fraction_theta_full 0.998
_diffrn_measured_fraction_theta_max 0.998
_diffrn_measurement_device '95mm CCD camera on \k-goniometer'
_diffrn_measurement_device_type 'Nonius KappaCCD'
_diffrn_measurement_method '\f and \w'
_diffrn_radiation_monochromator graphite
_diffrn_radiation_source 'sealed tube'
_diffrn_radiation_type MoK\a
_diffrn_radiation_wavelength 0.71073
_diffrn_reflns_av_R_equivalents 0.0315
_diffrn_reflns_limit_h_max 16
_diffrn_reflns_limit_h_min -16
_diffrn_reflns_limit_k_max 8
_diffrn_reflns_limit_k_min -10
_diffrn_reflns_limit_l_max 28
_diffrn_reflns_limit_l_min -28
_diffrn_reflns_number 22168
_diffrn_reflns_theta_full 25.35
_diffrn_reflns_theta_max 25.35
_diffrn_reflns_theta_min 2.12
_exptl_absorpt_coefficient_mu 1.255
_exptl_absorpt_correction_T_max 0.9045
_exptl_absorpt_correction_T_min 0.7763
_exptl_absorpt_correction_type multi-scan
_exptl_absorpt_process_details '(SADABS; Sheldrick, 2003)'
_exptl_crystal_colour purple
_exptl_crystal_density_diffrn 1.759
_exptl_crystal_density_method 'not measured'
_exptl_crystal_description plate
_exptl_crystal_F_000 1568
_exptl_crystal_size_max 0.30
_exptl_crystal_size_mid 0.18
_exptl_crystal_size_min 0.08
_refine_diff_density_max 0.719
_refine_diff_density_min -0.411
_refine_ls_extinction_coef 0.0011(2)
_refine_ls_extinction_expression Fc^*^=kFc[1+0.001xFc^2^\l^3^/sin(2\q)]^-1/4^
_refine_ls_extinction_method 'SHELXL97 (Sheldrick, 1997)'
_refine_ls_goodness_of_fit_ref 1.097
_refine_ls_hydrogen_treatment constr
_refine_ls_matrix_type full
_refine_ls_number_parameters 412
_refine_ls_number_reflns 5249
_refine_ls_number_restraints 0
_refine_ls_restrained_S_all 1.097
_refine_ls_R_factor_gt 0.0397
_refine_ls_shift/su_max 0.001
_refine_ls_structure_factor_coef Fsqd
_refine_ls_weighting_details 'calc w=1/[\s^2^(Fo^2^)+(0.0316P)^2^+5.0966P] where P=(Fo^2^+2Fc^2^)/3'
_refine_ls_weighting_scheme calc
_refine_ls_wR_factor_ref 0.103
_reflns_number_gt 4216
_reflns_number_total 5249
_reflns_threshold_expression I>2\s(I)
_cod_data_source_file pk2050.cif
_cod_data_source_block I
_cod_depositor_comments
;
The following automatic conversions were performed:
'_symmetry_cell_setting' value 'Monoclinic' changed to 'monoclinic'
according to '/home/saulius/struct/CIF-dictionaries/cif_core.dic'
dictionary named 'cif_core.dic' version 2.4.1 from 2010-06-29.

Automatic conversion script
Id: cif_fix_enum 1527 2010-12-29 10:47:43Z saulius 

The following automatic conversions were performed:

'_symmetry_cell_setting' value 'Monoclinic' changed to 'monoclinic'
according to /home/saulius/struct/CIF-dictionaries/cif_core.dic
dictionary named 'cif_core.dic' version 2.4.1 from 2010-06-29.

Automatic conversion script
Id: cif_fix_values 1715 2011-07-08 13:25:40Z adriana 
;
_cod_original_sg_symbol_H-M 'P 21/c'
_cod_database_code 2216086
_cod_database_fobs_code 2216086

loop_
_symmetry_equiv_pos_as_xyz
'x, y, z'
'-x, y+1/2, -z+1/2'
'-x, -y, -z'
'x, -y-1/2, z-1/2'

loop_
_atom_site_type_symbol
_atom_site_label
_atom_site_fract_x
_atom_site_fract_y
_atom_site_fract_z
_atom_site_U_iso_or_equiv
_atom_site_adp_type
_atom_site_calc_flag
_atom_site_refinement_flags
_atom_site_occupancy
Co Co1 0.41028(3) 0.65075(4) 0.836342(16) 0.01866(14) Uani d . 1
Co Co2 1.08333(3) -0.16005(4) 0.658602(16) 0.01864(14) Uani d . 1
N N1 0.6294(2) 0.2084(3) 1.10033(10) 0.0222(6) Uani d . 1
N N2 0.64479(19) -0.0092(3) 1.06047(11) 0.0232(6) Uani d . 1
H H2 0.654 -0.1022 1.0578 0.028 Uiso calc R 1
N N3 0.8847(2) 0.3124(3) 0.40404(10) 0.0217(6) Uani d . 1
N N4 0.86074(19) 0.5298(3) 0.44314(10) 0.0215(6) Uani d . 1
H H4 0.849 0.6222 0.4455 0.026 Uiso calc R 1
O O1 0.47640(15) 0.4841(2) 0.88915(8) 0.0202(5) Uani d . 1
O O2 0.62779(17) 0.5805(2) 0.92141(10) 0.0295(5) Uani d . 1
O O3 0.59954(16) 0.2945(2) 0.83126(9) 0.0235(5) Uani d . 1
O O4 0.5648(2) 0.0581(3) 0.83878(9) 0.0385(6) Uani d . 1
O O5 1.01958(15) 0.0059(2) 0.60354(8) 0.0200(5) Uani d . 1
O O6 0.85409(16) -0.0311(2) 0.59619(10) 0.0272(5) Uani d . 1
O O7 0.92964(19) 0.2287(3) 0.67434(9) 0.0336(6) Uani d . 1
O O8 0.9010(2) 0.4670(2) 0.66411(9) 0.0340(6) Uani d . 1
O O81 0.34490(16) 0.7930(2) 0.77188(9) 0.0261(5) Uani d . 1
H H81A 0.3723 0.7869 0.7418 0.039 Uiso d R 1
H H81B 0.2843 0.7657 0.7627 0.039 Uiso d R 1
O O82 0.44968(18) 0.5094(3) 0.77371(9) 0.0322(6) Uani d . 1
H H82A 0.4951 0.4471 0.7859 0.048 Uiso d R 1
H H82B 0.4481 0.5232 0.7381 0.048 Uiso d R 1
O O83 0.27314(16) 0.5386(3) 0.83000(10) 0.0306(5) Uani d . 1
H H83A 0.2782 0.4493 0.8248 0.046 Uiso d R 1
H H83B 0.2304 0.5541 0.8522 0.046 Uiso d R 1
O O84 0.55289(15) 0.7614(2) 0.83995(9) 0.0245(5) Uani d . 1
H H84A 0.584 0.7189 0.8694 0.037 Uiso d R 1
H H84B 0.5549 0.8532 0.8457 0.037 Uiso d R 1
O O85 1.14099(16) -0.2984(2) 0.72871(9) 0.0240(5) Uani d . 1
H H85A 1.1462 -0.3909 0.7256 0.036 Uiso d R 1
H H85B 1.1212 -0.2771 0.7596 0.036 Uiso d R 1
O O86 1.06101(18) -0.0035(3) 0.72108(9) 0.0336(6) Uani d . 1
H H86A 1.0698 -0.0114 0.7562 0.05 Uiso d R 1
H H86B 1.024 0.0648 0.707 0.05 Uiso d R 1
O O87 0.93868(16) -0.2432(2) 0.66332(9) 0.0265(5) Uani d . 1
H H87A 0.8983 -0.1937 0.6399 0.04 Uiso d R 1
H H87B 0.9264 -0.3336 0.6575 0.04 Uiso d R 1
O O88 1.22080(16) -0.0591(2) 0.65935(9) 0.0268(5) Uani d . 1
H H88A 1.2394 0.0176 0.6779 0.04 Uiso d R 1
H H88B 1.2743 -0.1056 0.6557 0.04 Uiso d R 1
O O91 0.7014(2) 0.6817(3) 0.77346(12) 0.0492(8) Uani d . 1
H H91A 0.6887 0.7011 0.7381 0.074 Uiso d R 1
H H91B 0.6529 0.7054 0.7911 0.074 Uiso d R 1
O O92 0.8534(2) 0.8892(3) 0.76493(11) 0.0534(8) Uani d . 1
H H92A 0.8201 0.8254 0.7812 0.08 Uiso d R 1
H H92B 0.894 0.8398 0.7485 0.08 Uiso d R 1
O O93 0.8302(2) 0.8185(3) 0.42952(15) 0.0599(9) Uani d . 1
H H93A 0.7801 0.8784 0.4252 0.09 Uiso d R 1
H H93B 0.8778 0.8615 0.4162 0.09 Uiso d R 1
O O94 0.7031(3) 0.7871(3) 0.53038(15) 0.0499(14) Uani d P 0.840(8)
H H94A 0.6928 0.8093 0.4958 0.075 Uiso d PR 0.840(8)
H H94B 0.7502 0.8392 0.5476 0.075 Uiso d PR 0.840(8)
O O94' 0.6714(12) 0.8013(18) 0.5717(8) 0.038(6) Uiso d P 0.160(8)
O O95 0.6591(3) 0.7469(4) 0.65546(15) 0.0719(10) Uani d . 1
H H95A 0.6035 0.8022 0.6458 0.108 Uiso d R 1
C C1 0.5651(2) 0.4767(3) 0.91659(12) 0.0191(7) Uani d . 1
C C2 0.5928(2) 0.3377(3) 0.94980(13) 0.0183(6) Uani d . 1
C C3 0.6041(2) 0.3530(3) 1.00843(13) 0.0208(7) Uani d . 1
H H3 0.6019 0.445 1.0251 0.025 Uiso calc R 1
C C4 0.6190(2) 0.2267(3) 1.04167(12) 0.0197(7) Uani d . 1
C C5 0.6450(2) 0.0662(3) 1.10842(13) 0.0239(7) Uani d . 1
H H5 0.6552 0.0227 1.1443 0.029 Uiso calc R 1
C C6 0.6271(2) 0.0893(3) 1.01577(13) 0.0189(7) Uani d . 1
C C7 0.6167(2) 0.0728(3) 0.95744(13) 0.0214(7) Uani d . 1
H H7 0.6219 -0.019 0.9411 0.026 Uiso calc R 1
C C8 0.5983(2) 0.1984(3) 0.92389(12) 0.0184(6) Uani d . 1
C C9 0.5866(2) 0.1816(3) 0.85997(13) 0.0213(7) Uani d . 1
C C10 0.9289(2) 0.0441(3) 0.58849(12) 0.0183(7) Uani d . 1
C C11 0.9106(2) 0.1849(3) 0.55483(12) 0.0177(6) Uani d . 1
C C12 0.9058(2) 0.1699(3) 0.49677(13) 0.0196(7) Uani d . 1
H H12 0.9126 0.0781 0.4808 0.024 Uiso calc R 1
C C13 0.8906(2) 0.2943(3) 0.46267(12) 0.0187(6) Uani d . 1
C C14 0.8668(2) 0.4547(3) 0.39564(13) 0.0237(7) Uani d . 1
H H14 0.8591 0.4983 0.3599 0.028 Uiso calc R 1
C C15 0.8770(2) 0.4308(3) 0.48777(13) 0.0185(7) Uani d . 1
C C16 0.8824(2) 0.4477(3) 0.54609(12) 0.0191(7) Uani d . 1
H H16 0.8738 0.5393 0.5618 0.023 Uiso calc R 1
C C17 0.9008(2) 0.3246(3) 0.58027(12) 0.0189(7) Uani d . 1
C C18 0.9107(2) 0.3408(3) 0.64404(13) 0.0210(7) Uani d . 1

loop_
_atom_site_aniso_label
_atom_site_aniso_U_11
_atom_site_aniso_U_22
_atom_site_aniso_U_33
_atom_site_aniso_U_12
_atom_site_aniso_U_13
_atom_site_aniso_U_23
Co1 0.0225(2) 0.0194(2) 0.0143(2) 0.00200(17) 0.00370(17) 0.00148(17)
Co2 0.0228(2) 0.0182(2) 0.0151(2) 0.00204(17) 0.00394(17) 0.00131(17)
N1 0.0294(14) 0.0225(14) 0.0147(13) 0.0035(12) 0.0033(11) 0.0005(11)
N2 0.0312(15) 0.0180(13) 0.0213(14) 0.0038(11) 0.0068(12) 0.0026(11)
N3 0.0293(14) 0.0218(14) 0.0146(13) 0.0026(11) 0.0053(11) 0.0029(11)
N4 0.0288(14) 0.0173(13) 0.0180(14) 0.0029(11) 0.0026(11) 0.0020(11)
O1 0.0218(11) 0.0201(11) 0.0182(11) 0.0012(9) 0.0018(9) 0.0033(9)
O2 0.0313(13) 0.0216(12) 0.0330(13) -0.0045(10) -0.0024(10) 0.0076(10)
O3 0.0314(12) 0.0221(12) 0.0180(11) -0.0017(10) 0.0073(9) 0.0001(10)
O4 0.0743(19) 0.0210(13) 0.0193(12) -0.0099(12) 0.0050(12) -0.0027(10)
O5 0.0209(11) 0.0211(11) 0.0182(11) 0.0030(9) 0.0038(9) 0.0043(9)
O6 0.0232(12) 0.0232(12) 0.0347(13) -0.0012(10) 0.0032(10) 0.0095(10)
O7 0.0611(17) 0.0240(13) 0.0177(12) 0.0165(12) 0.0123(11) 0.0057(10)
O8 0.0635(17) 0.0201(12) 0.0184(12) -0.0012(12) 0.0068(11) -0.0024(10)
O81 0.0270(12) 0.0352(13) 0.0162(11) 0.0034(10) 0.0035(9) 0.0044(10)
O82 0.0465(15) 0.0324(13) 0.0175(12) 0.0148(11) 0.0046(10) 0.0012(10)
O83 0.0257(12) 0.0360(14) 0.0313(13) -0.0021(10) 0.0084(10) -0.0041(11)
O84 0.0279(12) 0.0194(11) 0.0254(12) -0.0008(9) 0.0016(10) 0.0058(9)
O85 0.0330(12) 0.0231(12) 0.0171(11) 0.0056(10) 0.0077(10) 0.0023(9)
O86 0.0490(15) 0.0325(13) 0.0183(12) 0.0157(12) 0.0021(11) -0.0024(10)
O87 0.0286(12) 0.0202(12) 0.0302(13) -0.0010(10) 0.0036(10) 0.0063(10)
O88 0.0227(12) 0.0233(12) 0.0345(13) 0.0003(9) 0.0052(10) -0.0006(10)
O91 0.0509(17) 0.0457(17) 0.0576(18) 0.0134(14) 0.0278(14) 0.0186(14)
O92 0.070(2) 0.0516(18) 0.0443(17) -0.0194(16) 0.0270(15) -0.0080(14)
O93 0.0347(15) 0.0281(15) 0.120(3) 0.0071(12) 0.0217(17) 0.0268(16)
O94 0.067(2) 0.0368(19) 0.040(2) -0.0193(17) -0.0086(18) 0.0133(16)
O95 0.073(2) 0.059(2) 0.079(2) 0.0141(18) -0.0002(19) -0.0172(18)
C1 0.0250(17) 0.0194(16) 0.0139(15) 0.0009(13) 0.0065(13) 0.0004(12)
C2 0.0180(15) 0.0166(15) 0.0202(16) 0.0007(12) 0.0031(13) 0.0031(13)
C3 0.0260(16) 0.0180(16) 0.0185(16) 0.0006(13) 0.0038(13) -0.0011(13)
C4 0.0225(16) 0.0219(16) 0.0147(15) 0.0012(13) 0.0030(12) 0.0016(13)
C5 0.0311(18) 0.0237(17) 0.0176(16) 0.0044(14) 0.0066(14) 0.0051(14)
C6 0.0221(16) 0.0170(16) 0.0178(16) 0.0015(12) 0.0039(13) 0.0020(13)
C7 0.0262(17) 0.0184(16) 0.0200(16) 0.0001(13) 0.0052(13) -0.0015(13)
C8 0.0183(15) 0.0204(16) 0.0173(15) 0.0000(12) 0.0055(12) -0.0003(13)
C9 0.0245(16) 0.0210(17) 0.0188(16) 0.0004(13) 0.0048(13) 0.0012(14)
C10 0.0264(17) 0.0183(16) 0.0110(14) 0.0016(13) 0.0052(13) -0.0022(12)
C11 0.0155(14) 0.0197(16) 0.0184(16) 0.0015(12) 0.0042(12) 0.0000(13)
C12 0.0263(16) 0.0158(15) 0.0173(15) 0.0023(13) 0.0053(13) -0.0003(12)
C13 0.0202(15) 0.0200(16) 0.0161(15) 0.0016(13) 0.0037(12) 0.0011(13)
C14 0.0323(18) 0.0225(17) 0.0163(16) 0.0004(14) 0.0042(14) 0.0033(14)
C15 0.0182(15) 0.0186(16) 0.0179(16) -0.0001(12) 0.0010(12) 0.0035(13)
C16 0.0210(15) 0.0168(15) 0.0195(16) 0.0009(13) 0.0029(13) -0.0028(13)
C17 0.0187(15) 0.0215(16) 0.0160(15) 0.0006(12) 0.0017(12) 0.0003(13)
C18 0.0220(16) 0.0228(18) 0.0191(16) -0.0011(13) 0.0056(13) -0.0003(14)

loop_
_atom_type_symbol
_atom_type_description
_atom_type_scat_dispersion_real
_atom_type_scat_dispersion_imag
_atom_type_scat_source
Co Co 0.3494 0.9721 'International Tables Vol C Tables 4.2.6.8 and 6.1.1.4'
N N 0.0061 0.0033 'International Tables Vol C Tables 4.2.6.8 and 6.1.1.4'
O O 0.0106 0.006 'International Tables Vol C Tables 4.2.6.8 and 6.1.1.4'
C C 0.0033 0.0016 'International Tables Vol C Tables 4.2.6.8 and 6.1.1.4'
H H 0 0 'International Tables Vol C Tables 4.2.6.8 and 6.1.1.4'

loop_
_geom_angle_atom_site_label_1
_geom_angle_atom_site_label_2
_geom_angle_atom_site_label_3
_geom_angle_site_symmetry_1
_geom_angle_site_symmetry_3
_geom_angle
O1 Co1 O81 . . 170.17(9)
O1 Co1 O83 . . 88.25(9)
O81 Co1 O83 . . 89.55(9)
O1 Co1 O82 . . 81.36(8)
O81 Co1 O82 . . 89.00(9)
O83 Co1 O82 . . 88.35(9)
O1 Co1 N1 . 3_667 98.29(9)
O81 Co1 N1 . 3_667 91.34(9)
O83 Co1 N1 . 3_667 91.46(10)
O82 Co1 N1 . 3_667 179.61(10)
O1 Co1 O84 . . 91.72(8)
O81 Co1 O84 . . 90.09(8)
O83 Co1 O84 . . 177.69(9)
O82 Co1 O84 . . 89.36(9)
N1 Co1 O84 3_667 . 90.83(9)
O88 Co2 O5 . . 87.45(8)
O88 Co2 O87 . . 173.57(9)
O5 Co2 O87 . . 90.48(8)
O88 Co2 O86 . . 85.63(9)
O5 Co2 O86 . . 82.13(8)
O87 Co2 O86 . . 88.05(9)
O88 Co2 N3 . 3_756 90.76(9)
O5 Co2 N3 . 3_756 98.09(9)
O87 Co2 N3 . 3_756 95.57(9)
O86 Co2 N3 . 3_756 176.37(10)
O88 Co2 O85 . . 92.79(8)
O5 Co2 O85 . . 167.66(8)
O87 Co2 O85 . . 87.93(8)
O86 Co2 O85 . . 85.59(9)
N3 Co2 O85 3_756 . 94.25(9)
C5 N1 C4 . . 104.5(3)
C5 N1 Co1 . 3_667 122.9(2)
C4 N1 Co1 . 3_667 130.5(2)
C5 N2 C6 . . 107.6(3)
C5 N2 H2 . . 126.2
C6 N2 H2 . . 126.2
C14 N3 C13 . . 104.2(3)
C14 N3 Co2 . 3_756 125.6(2)
C13 N3 Co2 . 3_756 129.7(2)
C14 N4 C15 . . 107.1(3)
C14 N4 H4 . . 126.5
C15 N4 H4 . . 126.5
C1 O1 Co1 . . 128.73(19)
C10 O5 Co2 . . 130.89(19)
Co1 O81 H81A . . 112.8
Co1 O81 H81B . . 106.1
H81A O81 H81B . . 106.9
Co1 O82 H82A . . 114.7
Co1 O82 H82B . . 130.3
H82A O82 H82B . . 109.7
Co1 O83 H83A . . 113.5
Co1 O83 H83B . . 123.3
H83A O83 H83B . . 109.6
Co1 O84 H84A . . 97.6
Co1 O84 H84B . . 118.2
H84A O84 H84B . . 108.6
Co2 O85 H85A . . 122.9
Co2 O85 H85B . . 114.9
H85A O85 H85B . . 110.2
Co2 O86 H86A . . 129.6
Co2 O86 H86B . . 111.4
H86A O86 H86B . . 116.6
Co2 O87 H87A . . 105.7
Co2 O87 H87B . . 119.9
H87A O87 H87B . . 109.1
Co2 O88 H88A . . 124.2
Co2 O88 H88B . . 123.1
H88A O88 H88B . . 106.6
H91A O91 H91B . . 113
H92A O92 H92B . . 105.6
H93A O93 H93B . . 106.4
H94A O94 H94B . . 109.4
O2 C1 O1 . . 124.5(3)
O2 C1 C2 . . 118.7(3)
O1 C1 C2 . . 116.5(3)
C3 C2 C8 . . 121.5(3)
C3 C2 C1 . . 114.9(3)
C8 C2 C1 . . 123.4(3)
C2 C3 C4 . . 118.1(3)
C2 C3 H3 . . 120.9
C4 C3 H3 . . 120.9
N1 C4 C3 . . 130.6(3)
N1 C4 C6 . . 109.4(3)
C3 C4 C6 . . 120.0(3)
N1 C5 N2 . . 113.7(3)
N1 C5 H5 . . 123.1
N2 C5 H5 . . 123.1
C7 C6 N2 . . 132.8(3)
C7 C6 C4 . . 122.4(3)
N2 C6 C4 . . 104.8(3)
C6 C7 C8 . . 117.8(3)
C6 C7 H7 . . 121.1
C8 C7 H7 . . 121.1
C7 C8 C2 . . 120.1(3)
C7 C8 C9 . . 118.3(3)
C2 C8 C9 . . 121.6(3)
O4 C9 O3 . . 124.0(3)
O4 C9 C8 . . 118.5(3)
O3 C9 C8 . . 117.6(3)
O6 C10 O5 . . 124.5(3)
O6 C10 C11 . . 118.5(3)
O5 C10 C11 . . 116.8(3)
C12 C11 C17 . . 121.5(3)
C12 C11 C10 . . 115.1(3)
C17 C11 C10 . . 123.4(3)
C11 C12 C13 . . 118.9(3)
C11 C12 H12 . . 120.5
C13 C12 H12 . . 120.5
C12 C13 N3 . . 131.3(3)
C12 C13 C15 . . 119.3(3)
N3 C13 C15 . . 109.4(3)
N3 C14 N4 . . 114.0(3)
N3 C14 H14 . . 123
N4 C14 H14 . . 123
N4 C15 C16 . . 132.3(3)
N4 C15 C13 . . 105.4(3)
C16 C15 C13 . . 122.4(3)
C17 C16 C15 . . 118.3(3)
C17 C16 H16 . . 120.8
C15 C16 H16 . . 120.8
C16 C17 C11 . . 119.6(3)
C16 C17 C18 . . 119.3(3)
C11 C17 C18 . . 121.1(3)
O7 C18 O8 . . 123.3(3)
O7 C18 C17 . . 118.4(3)
O8 C18 C17 . . 118.3(3)

loop_
_geom_bond_atom_site_label_1
_geom_bond_atom_site_label_2
_geom_bond_site_symmetry_2
_geom_bond_distance
Co1 O1 . 2.075(2)
Co1 O81 . 2.088(2)
Co1 O83 . 2.089(2)
Co1 O82 . 2.103(2)
Co1 N1 3_667 2.114(3)
Co1 O84 . 2.152(2)
Co2 O88 . 2.059(2)
Co2 O5 . 2.090(2)
Co2 O87 . 2.104(2)
Co2 O86 . 2.118(2)
Co2 N3 3_756 2.133(3)
Co2 O85 . 2.133(2)
N1 C5 . 1.322(4)
N1 C4 . 1.391(4)
N1 Co1 3_667 2.114(3)
N2 C5 . 1.332(4)
N2 C6 . 1.383(4)
N2 H2 . 0.86
N3 C14 . 1.328(4)
N3 C13 . 1.395(4)
N3 Co2 3_756 2.133(3)
N4 C14 . 1.336(4)
N4 C15 . 1.383(4)
N4 H4 . 0.86
O1 C1 . 1.261(4)
O2 C1 . 1.258(4)
O3 C9 . 1.262(4)
O4 C9 . 1.248(4)
O5 C10 . 1.259(4)
O6 C10 . 1.254(4)
O7 C18 . 1.252(4)
O8 C18 . 1.260(4)
O81 H81A . 0.8597
O81 H81B . 0.8436
O82 H82A . 0.8483
O82 H82B . 0.8541
O83 H83A . 0.8276
O83 H83B . 0.8533
O84 H84A . 0.8491
O84 H84B . 0.8475
O85 H85A . 0.8492
O85 H85B . 0.8453
O86 H86A . 0.8289
O86 H86B . 0.8315
O87 H87A . 0.8418
O87 H87B . 0.8463
O88 H88A . 0.8427
O88 H88B . 0.8502
O91 H91A . 0.85
O91 H91B . 0.8579
O92 H92A . 0.8623
O92 H92B . 0.8503
O93 H93A . 0.859
O93 H93B . 0.8553
O94 O94' . 1.142(18)
O94 H94A . 0.8377
O94 H94B . 0.8405
O95 H95A . 0.8987
C1 C2 . 1.507(4)
C2 C3 . 1.386(4)
C2 C8 . 1.419(4)
C3 C4 . 1.392(4)
C3 H3 . 0.93
C4 C6 . 1.408(4)
C5 H5 . 0.93
C6 C7 . 1.381(4)
C7 C8 . 1.394(4)
C7 H7 . 0.93
C8 C9 . 1.512(4)
C10 C11 . 1.511(4)
C11 C12 . 1.380(4)
C11 C17 . 1.425(4)
C12 C13 . 1.390(4)
C12 H12 . 0.93
C13 C15 . 1.405(4)
C14 H14 . 0.93
C15 C16 . 1.387(4)
C16 C17 . 1.384(4)
C16 H16 . 0.93
C17 C18 . 1.510(4)

loop_
_geom_hbond_atom_site_label_D
_geom_hbond_atom_site_label_H
_geom_hbond_atom_site_label_A
_geom_hbond_site_symmetry_A
_geom_hbond_distance_DH
_geom_hbond_distance_HA
_geom_hbond_distance_DA
_geom_hbond_angle_DHA
N2 H2 O94 4_566 0.86 1.96 2.779(4) 159
N4 H4 O93 . 0.86 1.84 2.673(4) 164
O81 H81A O3 2_656 0.86 1.84 2.683(3) 166
O81 H81B O85 1_465 0.84 2.05 2.883(3) 172
O82 H82A O3 . 0.85 2.14 2.974(3) 169
O82 H82B O4 2_656 0.85 1.84 2.691(3) 176
O83 H83A O95 2_646 0.83 2.05 2.812(4) 153
O83 H83B O6 2_656 0.85 1.96 2.721(3) 147
O84 H84A O2 . 0.85 1.8 2.616(3) 162
O84 H84B O4 1_565 0.85 1.88 2.708(3) 165
O85 H85A O92 2_736 0.85 2.02 2.850(4) 167
O85 H85B O7 2_746 0.85 1.82 2.649(3) 168
O86 H86A O8 2_746 0.83 1.88 2.711(3) 176
O86 H86B O7 . 0.83 2.03 2.859(3) 178
O87 H87A O6 . 0.84 1.85 2.642(3) 156
O87 H87B O8 1_545 0.85 1.86 2.689(3) 166
O88 H88A O91 2_746 0.84 1.98 2.813(3) 173
O88 H88B O3 2_746 0.85 1.9 2.732(3) 165
O91 H91A O95 . 0.85 1.99 2.836(4) 180
O91 H91B O84 . 0.86 1.98 2.837(3) 174
O92 H92A O91 . 0.86 2.05 2.813(4) 148
O92 H92B O87 1_565 0.85 2.34 3.089(4) 148
O93 H93A O2 4_575 0.86 2.07 2.844(3) 151
O93 H93A O88 3_766 0.86 2.6 3.045(4) 114
O93 H93B O5 3_766 0.86 1.95 2.788(3) 168
O94 H94A O2 4_575 0.84 2.1 2.889(4) 158
O94 H94A O93 . 0.84 2.62 3.180(5) 126
O94 H94B O6 1_565 0.84 2.04 2.873(4) 174
O95 H95A O1 2_656 0.9 2.07 2.910(4) 155
